data_4501320
loop_
_publ_author_name
'Hisaki, Ichiro'
'Kometani, Eriko'
'Shigemitsu, Hajime'
'Saeki, Akinori'
'Seki, Shu'
'Tohnai, Norimitsu'
'Miyata, Mikiji'

_publ_section_title
;
 Polymorphism of Dehydrobenzo[14]annulene Possessing Two Methyl Ester
 Groups in Noncentrosymmetric Positions
;
_journal_coden_ASTM CGDEFU
_journal_issue 12
_journal_name_full 'Crystal Growth & Design'
_journal_page_first 5488
_journal_page_last 5497
_journal_paper_doi 10.1021/cg201075z
_journal_volume 11
_journal_year 2011
_chemical_formula_moiety 'C30 H16 O4 '
_chemical_formula_sum 'C30 H16 O4'
_chemical_formula_weight 440.45
_space_group_IT_number 14
_symmetry_cell_setting monoclinic
_symmetry_Int_Tables_number 14
_symmetry_space_group_name_Hall '-P 2ybc'
_symmetry_space_group_name_H-M 'P 1 21/c 1'
_cell_angle_alpha 90.0000
_cell_angle_beta 100.522(7)
_cell_angle_gamma 90.0000
_cell_formula_units_Z 4
_cell_length_a 25.991(4)
_cell_length_b 3.8710(3)
_cell_length_c 21.352(4)
_cell_measurement_temperature 93.1
_cell_volume 2112.1(5)
_computing_cell_refinement HKL2000
_computing_data_collection Unknown
_computing_data_reduction CrystalStructure
_computing_publication_material 'CrystalStructure 3.8'
_computing_structure_refinement SHELXL
_computing_structure_solution SIR2004
_diffrn_measured_fraction_theta_full 0.920
_diffrn_measured_fraction_theta_max 0.920
_diffrn_measurement_device_type CCD
_diffrn_measurement_method \w
_diffrn_radiation_type synchrotron
_diffrn_radiation_wavelength 0.70000
_diffrn_reflns_limit_h_max 26
_diffrn_reflns_limit_h_min -27
_diffrn_reflns_limit_k_max 0
_diffrn_reflns_limit_k_min -3
_diffrn_reflns_limit_l_max 22
_diffrn_reflns_limit_l_min 0
_diffrn_reflns_number 2291
_diffrn_reflns_theta_full 21.42
_diffrn_reflns_theta_max 21.42
_exptl_absorpt_coefficient_mu 0.000
_exptl_absorpt_correction_type none
_exptl_crystal_colour colorless
_exptl_crystal_density_diffrn 1.385
_exptl_crystal_density_method 'not measured'
_exptl_crystal_description needle
_exptl_crystal_F_000 912.00
_exptl_crystal_size_max 0.30
_exptl_crystal_size_mid 0.01
_exptl_crystal_size_min 0.01
_refine_diff_density_max 1.25
_refine_diff_density_min -0.90
_refine_ls_extinction_method none
_refine_ls_goodness_of_fit_ref 2.028
_refine_ls_hydrogen_treatment refall
_refine_ls_number_parameters 138
_refine_ls_number_reflns 2291
_refine_ls_R_factor_gt 0.1683
_refine_ls_shift/su_max 0.0000
_refine_ls_structure_factor_coef Fsqd
_refine_ls_weighting_details 'w = 1/[\s^2^(Fo^2^)+(0.2000P)^2^+0.0000P] where P=(Fo^2^+2Fc^2^)/3'
_refine_ls_weighting_scheme calc
_refine_ls_wR_factor_ref 0.4540
_reflns_number_gt 1813
_reflns_number_total 2291
_reflns_threshold_expression F^2^>2.0\s(F^2^)
_cod_data_source_file cg201075z_si_006.cif
_cod_data_source_block '[14]DBA_Form_III'
_cod_original_formula_sum 'C30 H16 O4 '
_cod_database_code 4501320

loop_
_symmetry_equiv_pos_site_id
_symmetry_equiv_pos_as_xyz
1 +X,+Y,+Z
2 -X,1/2+Y,1/2-Z
3 -X,-Y,-Z
4 +X,1/2-Y,1/2+Z

loop_
_atom_site_label
_atom_site_type_symbol
_atom_site_fract_x
_atom_site_fract_y
_atom_site_fract_z
_atom_site_U_iso_or_equiv
_atom_site_adp_type
_atom_site_occupancy
_atom_site_symmetry_multiplicity
_atom_site_calc_flag
_atom_site_refinement_flags
O(1) O 0.4514(2) 0.2388(14) 0.4537(3) 0.0299(18) Uiso 1.00 1 d .
O(2) O 0.4222(2) -0.0662(16) 0.3650(3) 0.0386(19) Uiso 1.00 1 d .
O(3) O 0.9348(2) 1.2126(13) 0.6800(2) 0.0221(16) Uiso 1.00 1 d .
O(4) O 1.0045(2) 1.1133(15) 0.6321(3) 0.0301(17) Uiso 1.00 1 d .
C(1) C 0.8376(3) 0.7650(18) 0.5177(4) 0.013(2) Uiso 1.00 1 d .
C(2) C 0.7825(3) 0.7313(18) 0.5102(4) 0.017(2) Uiso 1.00 1 d .
C(3) C 0.7369(3) 0.656(2) 0.4954(4) 0.027(2) Uiso 1.00 1 d .
C(4) C 0.6872(3) 0.542(2) 0.4728(5) 0.033(2) Uiso 1.00 1 d .
C(5) C 0.6461(3) 0.431(2) 0.4469(4) 0.027(2) Uiso 1.00 1 d .
C(6) C 0.6018(3) 0.2687(19) 0.4070(4) 0.019(2) Uiso 1.00 1 d .
C(7) C 0.5523(3) 0.2570(18) 0.4239(4) 0.019(2) Uiso 1.00 1 d .
C(8) C 0.5107(3) 0.109(2) 0.3842(5) 0.032(2) Uiso 1.00 1 d .
C(9) C 0.5176(3) -0.031(2) 0.3258(4) 0.033(2) Uiso 1.00 1 d .
C(10) C 0.5670(3) -0.025(2) 0.3100(5) 0.034(2) Uiso 1.00 1 d .
C(11) C 0.6090(3) 0.121(2) 0.3488(4) 0.031(2) Uiso 1.00 1 d .
C(12) C 0.6597(3) 0.121(2) 0.3309(4) 0.028(2) Uiso 1.00 1 d .
C(13) C 0.7004(3) 0.112(2) 0.3129(4) 0.028(2) Uiso 1.00 1 d .
C(14) C 0.7443(3) 0.070(2) 0.2792(4) 0.024(2) Uiso 1.00 1 d .
C(15) C 0.7331(3) -0.091(2) 0.2199(4) 0.024(2) Uiso 1.00 1 d .
C(16) C 0.7706(3) -0.132(2) 0.1835(5) 0.035(2) Uiso 1.00 1 d .
C(17) C 0.8205(3) -0.008(2) 0.2046(4) 0.029(2) Uiso 1.00 1 d .
C(18) C 0.8321(3) 0.156(2) 0.2626(4) 0.029(2) Uiso 1.00 1 d .
C(19) C 0.7949(3) 0.200(2) 0.3025(4) 0.019(2) Uiso 1.00 1 d .
C(20) C 0.8117(3) 0.353(2) 0.3621(4) 0.024(2) Uiso 1.00 1 d .
C(21) C 0.8332(3) 0.484(2) 0.4110(4) 0.025(2) Uiso 1.00 1 d .
C(22) C 0.8628(3) 0.638(2) 0.4681(4) 0.022(2) Uiso 1.00 1 d .
C(23) C 0.9162(3) 0.665(2) 0.4767(4) 0.023(2) Uiso 1.00 1 d .
C(24) C 0.9467(3) 0.796(2) 0.5290(4) 0.025(2) Uiso 1.00 1 d .
C(25) C 0.9218(2) 0.9343(19) 0.5768(4) 0.018(2) Uiso 1.00 1 d .
C(26) C 0.8691(3) 0.917(2) 0.5700(4) 0.021(2) Uiso 1.00 1 d .
C(27) C 0.4592(3) 0.103(2) 0.4050(5) 0.032(2) Uiso 1.00 1 d .
C(28) C 0.3734(3) -0.099(2) 0.3861(5) 0.042(2) Uiso 1.00 1 d .
C(29) C 0.9535(3) 1.096(2) 0.6343(4) 0.027(2) Uiso 1.00 1 d .
C(30) C 1.0373(3) 1.258(2) 0.6867(4) 0.025(2) Uiso 1.00 1 d .
H(1) H 0.5475 0.3524 0.4635 0.023 Uiso 1.00 1 c R
H(2) H 0.4889 -0.1290 0.2975 0.040 Uiso 1.00 1 c R
H(3) H 0.5718 -0.1250 0.2709 0.041 Uiso 1.00 1 c R
H(4) H 0.3763 -0.2773 0.4191 0.051 Uiso 1.00 1 c R
H(5) H 0.3461 -0.1638 0.3500 0.051 Uiso 1.00 1 c R
H(6) H 0.3643 0.1222 0.4036 0.051 Uiso 1.00 1 c R
H(7) H 0.6987 -0.1737 0.2045 0.029 Uiso 1.00 1 c R
H(8) H 0.7624 -0.2468 0.1436 0.042 Uiso 1.00 1 c R
H(9) H 0.8467 -0.0347 0.1792 0.035 Uiso 1.00 1 c R
H(10) H 0.8665 0.2428 0.2763 0.035 Uiso 1.00 1 c R
H(11) H 0.9328 0.5859 0.4434 0.028 Uiso 1.00 1 c R
H(12) H 0.9837 0.7950 0.5335 0.030 Uiso 1.00 1 c R
H(13) H 0.8529 1.0137 0.6025 0.025 Uiso 1.00 1 c R
H(14) H 1.0247 1.4893 0.6949 0.030 Uiso 1.00 1 c R
H(15) H 1.0733 1.2745 0.6790 0.030 Uiso 1.00 1 c R
H(16) H 1.0367 1.1102 0.7238 0.030 Uiso 1.00 1 c R

loop_
_atom_type_symbol
_atom_type_description
_atom_type_scat_dispersion_real
_atom_type_scat_dispersion_imag
_atom_type_scat_source
C C 0.000 0.000
;
International Tables for Crystallography
(1992, Vol. C, Tables 4.2.6.8 and 6.1.1.4)
;
H H 0.000 0.000
;
International Tables for Crystallography
(1992, Vol. C, Table 6.1.1.4)
;
O O 0.000 0.000
;
International Tables for Crystallography
(1992, Vol. C, Tables 4.2.6.8 and 6.1.1.4)
;

loop_
_geom_angle_atom_site_label_1
_geom_angle_atom_site_label_2
_geom_angle_atom_site_label_3
_geom_angle
_geom_angle_publ_flag
C(27) O(2) C(28) 115.1(7) yes
C(29) O(4) C(30) 116.0(6) yes
C(2) C(1) C(22) 118.9(6) yes
C(2) C(1) C(26) 123.9(6) yes
C(22) C(1) C(26) 117.2(6) yes
C(1) C(2) C(3) 166.9(8) yes
C(2) C(3) C(4) 172.3(9) yes
C(3) C(4) C(5) 172.9(10) yes
C(4) C(5) C(6) 168.5(9) yes
C(5) C(6) C(7) 122.2(7) yes
C(5) C(6) C(11) 118.3(7) yes
C(7) C(6) C(11) 119.5(6) yes
C(6) C(7) C(8) 121.5(7) yes
C(7) C(8) C(9) 118.8(8) yes
C(7) C(8) C(27) 119.4(7) yes
C(9) C(8) C(27) 121.8(7) yes
C(8) C(9) C(10) 119.8(7) yes
C(9) C(10) C(11) 121.8(8) yes
C(6) C(11) C(10) 118.5(7) yes
C(6) C(11) C(12) 120.7(6) yes
C(10) C(11) C(12) 120.7(8) yes
C(11) C(12) C(13) 176.2(8) yes
C(12) C(13) C(14) 168.4(8) yes
C(13) C(14) C(15) 116.3(6) yes
C(13) C(14) C(19) 123.6(7) yes
C(15) C(14) C(19) 120.0(7) yes
C(14) C(15) C(16) 121.6(7) yes
C(15) C(16) C(17) 120.3(7) yes
C(16) C(17) C(18) 118.8(8) yes
C(17) C(18) C(19) 122.5(7) yes
C(14) C(19) C(18) 116.8(6) yes
C(14) C(19) C(20) 125.8(7) yes
C(18) C(19) C(20) 117.3(6) yes
C(19) C(20) C(21) 170.4(9) yes
C(20) C(21) C(22) 175.7(9) yes
C(1) C(22) C(21) 121.1(6) yes
C(1) C(22) C(23) 117.7(6) yes
C(21) C(22) C(23) 121.2(7) yes
C(22) C(23) C(24) 124.4(7) yes
C(23) C(24) C(25) 118.6(7) yes
C(24) C(25) C(26) 119.0(6) yes
C(24) C(25) C(29) 120.5(6) yes
C(26) C(25) C(29) 120.4(7) yes
C(1) C(26) C(25) 122.8(7) yes
O(1) C(27) O(2) 123.0(8) yes
O(1) C(27) C(8) 122.7(7) yes
O(2) C(27) C(8) 114.3(8) yes
O(3) C(29) O(4) 123.1(7) yes
O(3) C(29) C(25) 123.7(7) yes
O(4) C(29) C(25) 113.1(7) yes
C(6) C(7) H(1) 119.2 no
C(8) C(7) H(1) 119.2 no
C(8) C(9) H(2) 120.1 no
C(10) C(9) H(2) 120.1 no
C(9) C(10) H(3) 119.1 no
C(11) C(10) H(3) 119.1 no
C(14) C(15) H(7) 119.2 no
C(16) C(15) H(7) 119.2 no
C(15) C(16) H(8) 119.8 no
C(17) C(16) H(8) 119.8 no
C(16) C(17) H(9) 120.6 no
C(18) C(17) H(9) 120.6 no
C(17) C(18) H(10) 118.8 no
C(19) C(18) H(10) 118.8 no
C(22) C(23) H(11) 117.8 no
C(24) C(23) H(11) 117.8 no
C(23) C(24) H(12) 120.7 no
C(25) C(24) H(12) 120.7 no
C(1) C(26) H(13) 118.6 no
C(25) C(26) H(13) 118.6 no
O(2) C(28) H(4) 109.5 no
O(2) C(28) H(5) 109.5 no
O(2) C(28) H(6) 109.5 no
H(4) C(28) H(5) 109.5 no
H(4) C(28) H(6) 109.5 no
H(5) C(28) H(6) 109.5 no
O(4) C(30) H(14) 109.5 no
O(4) C(30) H(15) 109.5 no
O(4) C(30) H(16) 109.5 no
H(14) C(30) H(15) 109.5 no
H(14) C(30) H(16) 109.5 no
H(15) C(30) H(16) 109.5 no

loop_
_geom_bond_atom_site_label_1
_geom_bond_atom_site_label_2
_geom_bond_distance
_geom_bond_publ_flag
O(1) C(27) 1.231(11) yes
O(2) C(27) 1.326(9) yes
O(2) C(28) 1.425(11) yes
O(3) C(29) 1.241(10) yes
O(4) C(29) 1.331(10) yes
O(4) C(30) 1.438(8) yes
C(1) C(2) 1.430(10) yes
C(1) C(22) 1.431(11) yes
C(1) C(26) 1.397(9) yes
C(2) C(3) 1.202(11) yes
C(3) C(4) 1.361(12) yes
C(4) C(5) 1.209(12) yes
C(5) C(6) 1.430(10) yes
C(6) C(7) 1.382(11) yes
C(6) C(11) 1.420(11) yes
C(7) C(8) 1.379(10) yes
C(8) C(9) 1.400(12) yes
C(8) C(27) 1.477(13) yes
C(9) C(10) 1.384(13) yes
C(10) C(11) 1.367(10) yes
C(11) C(12) 1.438(12) yes
C(12) C(13) 1.198(13) yes
C(13) C(14) 1.448(12) yes
C(14) C(15) 1.414(11) yes
C(14) C(19) 1.403(10) yes
C(15) C(16) 1.356(13) yes
C(16) C(17) 1.388(11) yes
C(17) C(18) 1.397(11) yes
C(18) C(19) 1.413(12) yes
C(19) C(20) 1.395(10) yes
C(20) C(21) 1.203(10) yes
C(21) C(22) 1.449(10) yes
C(22) C(23) 1.364(10) yes
C(23) C(24) 1.340(10) yes
C(24) C(25) 1.405(11) yes
C(25) C(26) 1.351(10) yes
C(25) C(29) 1.487(10) yes
C(7) H(1) 0.950 no
C(9) H(2) 0.950 no
C(10) H(3) 0.950 no
C(15) H(7) 0.950 no
C(16) H(8) 0.950 no
C(17) H(9) 0.950 no
C(18) H(10) 0.950 no
C(23) H(11) 0.950 no
C(24) H(12) 0.950 no
C(26) H(13) 0.950 no
C(28) H(4) 0.980 no
C(28) H(5) 0.980 no
C(28) H(6) 0.980 no
C(30) H(14) 0.980 no
C(30) H(15) 0.980 no
C(30) H(16) 0.980 no

loop_
_geom_contact_atom_site_label_1
_geom_contact_atom_site_label_2
_geom_contact_distance
_geom_contact_site_symmetry_2
O(1) O(1) 3.455(7) 3_656
O(1) O(1) 3.539(7) 3_666
O(1) O(2) 3.296(8) 1_565
O(1) C(7) 3.271(9) 3_656
O(1) C(7) 3.270(9) 3_666
O(1) C(27) 3.520(10) 1_565
O(1) C(28) 3.413(10) 1_565
O(2) O(1) 3.296(8) 1_545
O(2) C(27) 3.418(10) 1_545
O(3) C(17) 3.312(10) 4_565
O(3) C(18) 3.505(10) 4_565
O(3) C(25) 3.527(8) 1_565
O(3) C(30) 3.318(9) 2_746
O(3) C(30) 3.515(9) 2_756
O(4) C(23) 3.477(10) 3_776
O(4) C(24) 3.580(9) 1_565
O(4) C(30) 3.563(9) 1_545
C(1) C(21) 3.580(10) 1_565
C(1) C(26) 3.514(9) 1_545
C(5) C(6) 3.485(10) 1_565
C(5) C(11) 3.430(11) 1_565
C(6) C(5) 3.485(10) 1_545
C(6) C(10) 3.465(10) 1_565
C(6) C(11) 3.561(11) 1_565
C(7) O(1) 3.271(9) 3_656
C(7) O(1) 3.270(9) 3_666
C(7) C(8) 3.522(10) 1_565
C(7) C(9) 3.476(10) 1_565
C(8) C(7) 3.522(10) 1_545
C(8) C(9) 3.578(11) 1_565
C(9) C(7) 3.476(10) 1_545
C(9) C(8) 3.578(11) 1_545
C(10) C(6) 3.465(10) 1_545
C(10) C(11) 3.529(12) 1_545
C(11) C(5) 3.430(11) 1_545
C(11) C(6) 3.561(11) 1_545
C(11) C(10) 3.529(12) 1_565
C(14) C(15) 3.479(11) 1_565
C(14) C(20) 3.581(10) 1_545
C(15) C(14) 3.479(11) 1_545
C(15) C(19) 3.492(10) 1_545
C(16) C(18) 3.482(11) 1_545
C(17) O(3) 3.312(10) 4_564
C(17) C(18) 3.464(11) 1_545
C(18) O(3) 3.505(10) 4_564
C(18) C(16) 3.482(11) 1_565
C(18) C(17) 3.464(11) 1_565
C(19) C(15) 3.492(10) 1_565
C(19) C(20) 3.525(10) 1_545
C(20) C(14) 3.581(10) 1_565
C(20) C(19) 3.525(10) 1_565
C(20) C(21) 3.531(10) 1_545
C(21) C(1) 3.580(10) 1_545
C(21) C(20) 3.531(10) 1_565
C(21) C(22) 3.516(10) 1_545
C(22) C(21) 3.516(10) 1_565
C(22) C(26) 3.534(10) 1_545
C(23) O(4) 3.477(10) 3_776
C(23) C(25) 3.541(10) 1_545
C(24) O(4) 3.580(9) 1_545
C(24) C(25) 3.563(10) 1_545
C(24) C(29) 3.498(11) 1_545
C(25) O(3) 3.527(8) 1_545
C(25) C(23) 3.541(10) 1_565
C(25) C(24) 3.563(10) 1_565
C(25) C(29) 3.521(10) 1_545
C(26) C(1) 3.514(9) 1_565
C(26) C(22) 3.534(10) 1_565
C(27) O(1) 3.520(10) 1_545
C(27) O(2) 3.418(10) 1_565
C(28) O(1) 3.413(10) 1_545
C(29) C(24) 3.498(11) 1_565
C(29) C(25) 3.521(10) 1_565
C(30) O(3) 3.515(9) 2_746
C(30) O(3) 3.318(9) 2_756
C(30) O(4) 3.563(9) 1_565
O(1) H(1) 2.926 3_656
O(1) H(1) 2.356 3_666
O(1) H(4) 2.699 1_565
O(2) H(3) 3.392 2_655
O(2) H(4) 3.543 1_565
O(2) H(7) 3.557 2_655
O(3) H(9) 3.478 4_555
O(3) H(9) 2.608 4_565
O(3) H(10) 2.977 4_565
O(3) H(14) 2.826 2_746
O(3) H(15) 3.506 2_746
O(3) H(16) 3.112 2_746
O(3) H(16) 2.568 2_756
O(4) H(11) 2.730 3_776
O(4) H(12) 3.320 1_565
O(4) H(14) 2.769 1_545
C(1) H(9) 3.513 4_555
C(1) H(13) 3.411 1_545
C(2) H(8) 2.974 4_555
C(3) H(8) 3.112 4_555
C(4) H(4) 3.239 3_656
C(4) H(6) 3.430 3_666
C(5) H(4) 3.078 3_656
C(7) H(1) 3.589 1_545
C(7) H(4) 3.525 3_656
C(8) H(1) 3.403 1_545
C(8) H(2) 3.485 1_565
C(9) H(2) 3.484 2_645
C(9) H(2) 3.041 2_655
C(9) H(3) 3.213 2_655
C(10) H(2) 3.397 2_645
C(10) H(2) 2.921 2_655
C(10) H(3) 3.582 1_565
C(11) H(3) 3.401 1_565
C(13) H(5) 3.578 2_655
C(13) H(7) 3.599 1_565
C(14) H(5) 3.447 2_655
C(14) H(7) 3.439 1_565
C(15) H(5) 3.201 2_645
C(15) H(5) 2.840 2_655
C(15) H(6) 3.482 2_645
C(16) H(5) 3.484 2_655
C(16) H(8) 3.537 1_565
C(16) H(13) 3.338 4_554
C(17) H(8) 3.475 1_565
C(17) H(10) 3.410 1_545
C(17) H(13) 3.144 4_554
C(17) H(13) 3.120 4_564
C(17) H(15) 3.517 3_766
C(18) H(15) 3.033 3_766
C(18) H(15) 3.360 3_776
C(18) H(16) 3.516 3_766
C(20) H(15) 3.571 3_776
C(21) H(15) 3.485 3_776
C(23) H(12) 3.189 3_766
C(23) H(12) 3.401 3_776
C(23) H(15) 3.389 3_776
C(24) H(11) 3.589 1_565
C(24) H(11) 3.430 3_766
C(24) H(12) 3.331 3_766
C(24) H(12) 2.956 3_776
C(25) H(9) 3.530 4_555
C(26) H(8) 3.507 4_555
C(26) H(9) 2.892 4_555
C(26) H(9) 3.453 4_565
C(27) H(1) 3.388 3_656
C(27) H(1) 3.547 3_666
C(27) H(4) 3.271 1_565
C(28) H(4) 3.255 1_565
C(28) H(6) 3.054 1_545
C(28) H(7) 3.299 2_645
C(28) H(7) 2.936 2_655
C(29) H(9) 3.535 4_565
C(29) H(12) 3.596 1_565
C(29) H(14) 3.119 1_545
C(29) H(14) 3.599 2_746
C(29) H(16) 3.525 2_746
C(29) H(16) 3.590 2_756
C(30) H(10) 3.133 3_766
C(30) H(10) 3.137 3_776
C(30) H(11) 3.062 3_776
C(30) H(14) 3.003 1_545
C(30) H(14) 3.397 2_746
C(30) H(16) 3.392 1_565
C(30) H(16) 3.249 2_756
H(1) O(1) 2.926 3_656
H(1) O(1) 2.356 3_666
H(1) C(7) 3.589 1_565
H(1) C(8) 3.403 1_565
H(1) C(27) 3.388 3_656
H(1) C(27) 3.547 3_666
H(1) H(1) 3.362 3_666
H(1) H(4) 2.922 3_656
H(2) C(8) 3.485 1_545
H(2) C(9) 3.041 2_645
H(2) C(9) 3.484 2_655
H(2) C(10) 2.921 2_645
H(2) C(10) 3.397 2_655
H(2) H(2) 2.936 2_645
H(2) H(2) 2.936 2_655
H(2) H(3) 2.744 2_645
H(2) H(3) 2.736 2_655
H(3) O(2) 3.392 2_645
H(3) C(9) 3.213 2_645
H(3) C(10) 3.582 1_545
H(3) C(11) 3.401 1_545
H(3) H(2) 2.736 2_645
H(3) H(2) 2.744 2_655
H(4) O(1) 2.699 1_545
H(4) O(2) 3.543 1_545
H(4) C(4) 3.239 3_656
H(4) C(5) 3.078 3_656
H(4) C(7) 3.525 3_656
H(4) C(27) 3.271 1_545
H(4) C(28) 3.255 1_545
H(4) H(1) 2.922 3_656
H(4) H(6) 2.361 1_545
H(4) H(7) 3.352 2_645
H(5) C(13) 3.578 2_645
H(5) C(14) 3.447 2_645
H(5) C(15) 2.840 2_645
H(5) C(15) 3.201 2_655
H(5) C(16) 3.484 2_645
H(5) H(6) 2.995 1_545
H(5) H(7) 2.472 2_645
H(5) H(7) 2.409 2_655
H(5) H(8) 3.266 2_655
H(6) C(4) 3.430 3_666
H(6) C(15) 3.482 2_655
H(6) C(28) 3.054 1_565
H(6) H(4) 2.361 1_565
H(6) H(5) 2.995 1_565
H(6) H(7) 2.690 2_655
H(6) H(8) 3.284 2_655
H(7) O(2) 3.557 2_645
H(7) C(13) 3.599 1_545
H(7) C(14) 3.439 1_545
H(7) C(28) 2.936 2_645
H(7) C(28) 3.299 2_655
H(7) H(4) 3.352 2_655
H(7) H(5) 2.409 2_645
H(7) H(5) 2.472 2_655
H(7) H(6) 2.690 2_645
H(8) C(2) 2.974 4_554
H(8) C(3) 3.112 4_554
H(8) C(16) 3.537 1_545
H(8) C(17) 3.475 1_545
H(8) C(26) 3.507 4_554
H(8) H(5) 3.266 2_645
H(8) H(6) 3.284 2_645
H(8) H(13) 2.871 4_554
H(9) O(3) 3.478 4_554
H(9) O(3) 2.608 4_564
H(9) C(1) 3.513 4_554
H(9) C(25) 3.530 4_554
H(9) C(26) 2.892 4_554
H(9) C(26) 3.453 4_564
H(9) C(29) 3.535 4_564
H(9) H(10) 3.484 1_545
H(9) H(13) 2.483 4_554
H(9) H(13) 2.615 4_564
H(9) H(15) 3.479 3_766
H(9) H(16) 3.359 3_766
H(10) O(3) 2.977 4_564
H(10) C(17) 3.410 1_565
H(10) C(30) 3.133 3_766
H(10) C(30) 3.137 3_776
H(10) H(9) 3.484 1_565
H(10) H(14) 2.961 3_776
H(10) H(15) 2.596 3_766
H(10) H(15) 2.506 3_776
H(10) H(16) 2.855 3_766
H(10) H(16) 3.552 3_776
H(11) O(4) 2.730 3_776
H(11) C(24) 3.589 1_545
H(11) C(24) 3.430 3_766
H(11) C(30) 3.062 3_776
H(11) H(12) 2.596 3_766
H(11) H(12) 3.220 3_776
H(11) H(14) 3.342 3_776
H(11) H(15) 2.629 3_776
H(12) O(4) 3.320 1_545
H(12) C(23) 3.189 3_766
H(12) C(23) 3.401 3_776
H(12) C(24) 3.331 3_766
H(12) C(24) 2.956 3_776
H(12) C(29) 3.596 1_545
H(12) H(11) 2.596 3_766
H(12) H(11) 3.220 3_776
H(12) H(12) 2.871 3_766
H(12) H(12) 2.470 3_776
H(12) H(14) 3.597 1_545
H(13) C(1) 3.411 1_565
H(13) C(16) 3.338 4_555
H(13) C(17) 3.144 4_555
H(13) C(17) 3.120 4_565
H(13) H(8) 2.871 4_555
H(13) H(9) 2.483 4_555
H(13) H(9) 2.615 4_565
H(14) O(3) 2.826 2_756
H(14) O(4) 2.769 1_565
H(14) C(29) 3.119 1_565
H(14) C(29) 3.599 2_756
H(14) C(30) 3.003 1_565
H(14) C(30) 3.397 2_756
H(14) H(10) 2.961 3_776
H(14) H(11) 3.342 3_776
H(14) H(12) 3.597 1_565
H(14) H(14) 3.465 2_746
H(14) H(14) 3.465 2_756
H(14) H(15) 3.332 1_565
H(14) H(16) 2.486 1_565
H(14) H(16) 2.605 2_756
H(15) O(3) 3.506 2_756
H(15) C(17) 3.517 3_766
H(15) C(18) 3.033 3_766
H(15) C(18) 3.360 3_776
H(15) C(20) 3.571 3_776
H(15) C(21) 3.485 3_776
H(15) C(23) 3.389 3_776
H(15) H(9) 3.479 3_766
H(15) H(10) 2.596 3_766
H(15) H(10) 2.506 3_776
H(15) H(11) 2.629 3_776
H(15) H(14) 3.332 1_545
H(15) H(16) 3.553 1_565
H(16) O(3) 2.568 2_746
H(16) O(3) 3.112 2_756
H(16) C(18) 3.516 3_766
H(16) C(29) 3.590 2_746
H(16) C(29) 3.525 2_756
H(16) C(30) 3.392 1_545
H(16) C(30) 3.249 2_746
H(16) H(9) 3.359 3_766
H(16) H(10) 2.855 3_766
H(16) H(10) 3.552 3_776
H(16) H(14) 2.486 1_545
H(16) H(14) 2.605 2_746
H(16) H(15) 3.553 1_545
H(16) H(16) 3.071 2_746
H(16) H(16) 3.071 2_756

loop_
_geom_torsion_atom_site_label_1
_geom_torsion_atom_site_label_2
_geom_torsion_atom_site_label_3
_geom_torsion_atom_site_label_4
_geom_torsion
C(28) O(2) C(27) O(1) -4.3(11)
C(28) O(2) C(27) C(8) 175.3(7)
C(30) O(4) C(29) O(3) 4.1(11)
C(30) O(4) C(29) C(25) -178.7(6)
C(2) C(1) C(22) C(21) 0.0(9)
C(2) C(1) C(22) C(23) -178.5(6)
C(22) C(1) C(2) C(3) 19(3)
C(2) C(1) C(26) C(25) 177.5(6)
C(26) C(1) C(2) C(3) -162(3)
C(22) C(1) C(26) C(25) -3.5(10)
C(26) C(1) C(22) C(21) -179.0(6)
C(26) C(1) C(22) C(23) 2.5(9)
C(1) C(2) C(3) C(4) -4(7)
C(2) C(3) C(4) C(5) -26(12)
C(3) C(4) C(5) C(6) 22(10)
C(4) C(5) C(6) C(7) 169(3)
C(4) C(5) C(6) C(11) -14(4)
C(5) C(6) C(7) C(8) 178.1(7)
C(5) C(6) C(11) C(10) -178.0(7)
C(5) C(6) C(11) C(12) 4.2(11)
C(7) C(6) C(11) C(10) -0.9(11)
C(7) C(6) C(11) C(12) -178.7(7)
C(11) C(6) C(7) C(8) 1.1(11)
C(6) C(7) C(8) C(9) -1.8(11)
C(6) C(7) C(8) C(27) 178.7(7)
C(7) C(8) C(9) C(10) 2.3(12)
C(7) C(8) C(27) O(1) 3.6(12)
C(7) C(8) C(27) O(2) -175.9(7)
C(9) C(8) C(27) O(1) -175.8(8)
C(9) C(8) C(27) O(2) 4.6(11)
C(27) C(8) C(9) C(10) -178.2(7)
C(8) C(9) C(10) C(11) -2.2(12)
C(9) C(10) C(11) C(6) 1.5(12)
C(9) C(10) C(11) C(12) 179.3(7)
C(6) C(11) C(12) C(13) -171(12)
C(10) C(11) C(12) C(13) 11(13)
C(11) C(12) C(13) C(14) -7(11)
C(12) C(13) C(14) C(15) -2(3)
C(12) C(13) C(14) C(19) 174(3)
C(13) C(14) C(15) C(16) 177.3(7)
C(13) C(14) C(19) C(18) -176.6(7)
C(13) C(14) C(19) C(20) 7.2(11)
C(15) C(14) C(19) C(18) -0.5(9)
C(15) C(14) C(19) C(20) -176.7(7)
C(19) C(14) C(15) C(16) 0.9(11)
C(14) C(15) C(16) C(17) -0.7(12)
C(15) C(16) C(17) C(18) 0.1(10)
C(16) C(17) C(18) C(19) 0.4(10)
C(17) C(18) C(19) C(14) -0.2(8)
C(17) C(18) C(19) C(20) 176.4(7)
C(14) C(19) C(20) C(21) 177(4)
C(18) C(19) C(20) C(21) 1(4)
C(19) C(20) C(21) C(22) -4(11)
C(20) C(21) C(22) C(1) 176(7)
C(20) C(21) C(22) C(23) -6(8)
C(1) C(22) C(23) C(24) 2.3(11)
C(21) C(22) C(23) C(24) -176.2(7)
C(22) C(23) C(24) C(25) -6.0(11)
C(23) C(24) C(25) C(26) 4.8(10)
C(23) C(24) C(25) C(29) -176.5(7)
C(24) C(25) C(26) C(1) -0.1(8)
C(24) C(25) C(29) O(3) -177.2(7)
C(24) C(25) C(29) O(4) 5.6(10)
C(26) C(25) C(29) O(3) 1.4(11)
C(26) C(25) C(29) O(4) -175.7(6)
C(29) C(25) C(26) C(1) -178.8(6)

loop_
_cod_related_entry_id
_cod_related_entry_database
_cod_related_entry_code
1 ChemSpider 30661338
